data_7217683
loop_
_publ_author_name
'Gupta, Ajit N.'
'Kumar, Vinod'
'Singh, Vikram'
'Manar, Krishna K.'
'Drew, Michael G. B.'
'Singh, Nanhai'

_publ_section_title
;
 Intermolecular anagostic interactions in group 10 metal dithiocarbamates
;
_journal_issue 39
_journal_name_full CrystEngComm
_journal_page_first 9299
_journal_paper_doi 10.1039/C4CE01263A
_journal_volume 16
_journal_year 2014
_chemical_formula_sum 'C28 H26 N4 Pd S4'
_chemical_formula_weight 653.17
_chemical_name_systematic
;
 ?
;
_space_group_IT_number 2
_symmetry_cell_setting triclinic
_symmetry_space_group_name_Hall '-P 1'
_symmetry_space_group_name_H-M 'P -1'
_atom_sites_solution_hydrogens geom
_atom_sites_solution_primary direct
_atom_sites_solution_secondary difmap
_audit_creation_method SHELXL-97
_cell_angle_alpha 75.41(8)
_cell_angle_beta 80.37(8)
_cell_angle_gamma 72.19(8)
_cell_formula_units_Z 1
_cell_length_a 6.503(6)
_cell_length_b 10.171(9)
_cell_length_c 11.709(10)
_cell_measurement_reflns_used 5245
_cell_measurement_temperature 293(2)
_cell_measurement_theta_max 27.50
_cell_measurement_theta_min 3.09
_cell_volume 710.1(12)
_computing_cell_refinement 'Crysalis, Oxford Diffraction'
_computing_data_collection 'Crysalis, Oxford Diffraction'
_computing_data_reduction 'Crysalis, Oxford Diffraction'
_computing_molecular_graphics PLATON(Spek,2004)
_computing_structure_refinement 'SHELXL-97 (Sheldrick, 1997)'
_computing_structure_solution 'SHELXS-97 (Sheldrick, 1997)'
_diffrn_ambient_temperature 293(2)
_diffrn_measured_fraction_theta_full 0.949
_diffrn_measured_fraction_theta_max 0.949
_diffrn_measurement_device 'Oxford Diffaction X-Calibur System'
_diffrn_measurement_method '321 frames, counting time 10 s.'
_diffrn_radiation_monochromator graphite
_diffrn_radiation_source 'fine-focus sealed tube'
_diffrn_radiation_type MoK\a
_diffrn_radiation_wavelength 0.71073
_diffrn_reflns_av_R_equivalents 0.1473
_diffrn_reflns_av_sigmaI/netI 0.1823
_diffrn_reflns_limit_h_max 8
_diffrn_reflns_limit_h_min -8
_diffrn_reflns_limit_k_max 12
_diffrn_reflns_limit_k_min -12
_diffrn_reflns_limit_l_max 14
_diffrn_reflns_limit_l_min -11
_diffrn_reflns_number 5245
_diffrn_reflns_theta_full 27.50
_diffrn_reflns_theta_max 27.50
_diffrn_reflns_theta_min 3.09
_diffrn_standards_decay_% n/a
_diffrn_standards_interval_count n/a
_diffrn_standards_interval_time n/a
_diffrn_standards_number n/a
_exptl_absorpt_coefficient_mu 0.972
_exptl_absorpt_correction_T_max 1.000
_exptl_absorpt_correction_T_min 0.924
_exptl_absorpt_correction_type empirical
_exptl_absorpt_process_details 'ABSPACK, Oxford Diffraction Ltd'
_exptl_crystal_colour black
_exptl_crystal_density_diffrn 1.527
_exptl_crystal_density_method 'not measured'
_exptl_crystal_description block
_exptl_crystal_F_000 332
_exptl_crystal_size_max 0.30
_exptl_crystal_size_mid 0.05
_exptl_crystal_size_min 0.05
_refine_diff_density_max 1.266
_refine_diff_density_min -1.391
_refine_diff_density_rms 0.159
_refine_ls_extinction_method none
_refine_ls_goodness_of_fit_ref 0.930
_refine_ls_hydrogen_treatment constr
_refine_ls_matrix_type full
_refine_ls_number_parameters 170
_refine_ls_number_reflns 3100
_refine_ls_number_restraints 0
_refine_ls_restrained_S_all 0.930
_refine_ls_R_factor_all 0.1376
_refine_ls_R_factor_gt 0.0775
_refine_ls_shift/su_max 0.000
_refine_ls_shift/su_mean 0.000
_refine_ls_structure_factor_coef Fsqd
_refine_ls_weighting_details 'calc w=1/[\s^2^(Fo^2^)+(0.0686P)^2^+0.0000P] where P=(Fo^2^+2Fc^2^)/3'
_refine_ls_weighting_scheme calc
_refine_ls_wR_factor_gt 0.1631
_refine_ls_wR_factor_ref 0.2144
_reflns_number_gt 1479
_reflns_number_total 3100
_reflns_threshold_expression >2sigma(I)
_cod_data_source_file c4ce01263a2.cif
_cod_data_source_block 5
_cod_depositor_comments 'Adding full bibliography for 7217680--7217684.cif.'
_cod_original_cell_volume 710.2(11)
_cod_original_sg_symbol_H-M P-1
_cod_database_code 7217683

loop_
_symmetry_equiv_pos_as_xyz
'x, y, z'
'-x, -y, -z'

loop_
_atom_site_label
_atom_site_type_symbol
_atom_site_fract_x
_atom_site_fract_y
_atom_site_fract_z
_atom_site_U_iso_or_equiv
_atom_site_adp_type
_atom_site_occupancy
_atom_site_symmetry_multiplicity
_atom_site_calc_flag
_atom_site_refinement_flags
_atom_site_disorder_assembly
_atom_site_disorder_group
S11 S -0.1576(3) 0.0289(2) -0.17339(18) 0.0561(6) Uani 1 1 d . . .
S13 S -0.1844(3) -0.1735(2) 0.04480(17) 0.0553(6) Uani 1 1 d . . .
Pd1 Pd 0.0000 0.0000 0.0000 0.0510(3) Uani 1 2 d S . .
C12 C -0.2685(11) -0.1054(8) -0.0978(6) 0.0463(17) Uani 1 1 d . . .
N14 N -0.3997(10) -0.1533(7) -0.1401(5) 0.0508(15) Uani 1 1 d . . .
C21 C -0.4881(13) -0.0753(9) -0.2567(7) 0.059(2) Uani 1 1 d . . .
H21A H -0.4674 0.0186 -0.2762 0.071 Uiso 1 1 calc R . .
H21B H -0.6429 -0.0648 -0.2485 0.071 Uiso 1 1 calc R . .
C22 C -0.3799(12) -0.1503(9) -0.3590(6) 0.0533(19) Uani 1 1 d . B .
C23 C -0.5033(15) -0.1752(11) -0.4305(7) 0.074(3) Uani 1 1 d . . .
H23 H -0.6533 -0.1490 -0.4132 0.088 Uiso 1 1 calc R A 1
C24 C -0.4206(18) -0.2362(12) -0.5258(8) 0.099(4) Uani 0.28(7) 1 d P B 1
H24 H -0.5112 -0.2544 -0.5699 0.119 Uiso 0.28(7) 1 calc PR B 1
N24 N -0.4206(18) -0.2362(12) -0.5258(8) 0.099(4) Uani 0.72(7) 1 d P B 2
C25 C -0.206(2) -0.2689(16) -0.5539(10) 0.120(5) Uani 1 1 d . . .
H25 H -0.1463 -0.3106 -0.6185 0.145 Uiso 1 1 calc R B 1
C26 C -0.0715(18) -0.2412(16) -0.4871(10) 0.115(5) Uani 1 1 d . B .
H26 H 0.0777 -0.2635 -0.5078 0.138 Uiso 1 1 calc R . .
C27 C -0.1581(16) -0.1817(13) -0.3921(8) 0.089(3) Uani 1 1 d . . .
H27 H -0.0680 -0.1618 -0.3488 0.107 Uiso 1 1 calc R B .
C31 C -0.4947(13) -0.2670(9) -0.0683(7) 0.058(2) Uani 1 1 d . . .
H31B H -0.6439 -0.2254 -0.0403 0.069 Uiso 1 1 calc R . .
H31A H -0.4150 -0.3141 0.0006 0.069 Uiso 1 1 calc R . .
C32 C -0.4889(12) -0.3739(8) -0.1371(6) 0.0490(18) Uani 1 1 d . B .
C37 C -0.2946(14) -0.4746(9) -0.1637(8) 0.070(2) Uani 1 1 d . . .
H37 H -0.1670 -0.4755 -0.1372 0.084 Uiso 1 1 calc R . .
C36 C -0.2898(18) -0.5696(11) -0.2268(9) 0.086(3) Uani 1 1 d . B .
H36 H -0.1576 -0.6328 -0.2444 0.103 Uiso 1 1 calc R . .
C35 C -0.471(2) -0.5766(12) -0.2655(9) 0.093(3) Uani 1 1 d . . .
H35 H -0.4636 -0.6419 -0.3102 0.112 Uiso 1 1 calc R B 1
C34 C -0.6688(16) -0.4826(11) -0.2362(8) 0.083(3) Uani 0.72(7) 1 d P B 1
H34 H -0.7962 -0.4851 -0.2607 0.100 Uiso 0.72(7) 1 calc PR B 1
N34 N -0.6688(16) -0.4826(11) -0.2362(8) 0.083(3) Uani 0.28(7) 1 d P B 2
C33 C -0.6743(13) -0.3863(9) -0.1707(7) 0.064(2) Uani 1 1 d . . .
H33 H -0.8078 -0.3275 -0.1483 0.076 Uiso 1 1 calc R B 1

loop_
_atom_site_aniso_label
_atom_site_aniso_U_11
_atom_site_aniso_U_22
_atom_site_aniso_U_33
_atom_site_aniso_U_23
_atom_site_aniso_U_13
_atom_site_aniso_U_12
S11 0.0681(14) 0.0515(13) 0.0582(12) -0.0091(10) -0.0184(10) -0.0259(11)
S13 0.0666(13) 0.0539(13) 0.0539(11) -0.0094(10) -0.0182(9) -0.0242(11)
Pd1 0.0527(6) 0.0523(6) 0.0560(6) -0.0166(4) -0.0121(4) -0.0184(4)
C12 0.051(5) 0.041(4) 0.050(4) -0.023(3) -0.007(3) -0.004(3)
N14 0.062(4) 0.043(4) 0.051(4) -0.016(3) -0.014(3) -0.010(3)
C21 0.069(5) 0.055(5) 0.066(5) -0.017(4) -0.021(4) -0.024(4)
C22 0.057(5) 0.055(5) 0.050(4) -0.004(4) -0.016(3) -0.018(4)
C23 0.079(6) 0.104(8) 0.057(5) -0.020(5) -0.009(4) -0.049(6)
C24 0.127(9) 0.118(9) 0.077(6) -0.034(6) -0.016(5) -0.054(7)
N24 0.127(9) 0.118(9) 0.077(6) -0.034(6) -0.016(5) -0.054(7)
C25 0.138(11) 0.179(16) 0.073(7) -0.065(8) 0.008(7) -0.064(11)
C26 0.081(8) 0.189(16) 0.089(8) -0.059(9) 0.010(6) -0.042(9)
C27 0.078(7) 0.141(11) 0.067(6) -0.045(7) -0.010(5) -0.038(7)
C31 0.065(5) 0.060(6) 0.060(5) -0.022(4) 0.001(4) -0.030(4)
C32 0.059(5) 0.042(4) 0.053(4) -0.002(3) -0.013(3) -0.027(4)
C37 0.063(6) 0.048(5) 0.095(7) -0.010(5) -0.027(5) -0.003(5)
C36 0.093(8) 0.062(7) 0.093(8) -0.029(6) 0.010(6) -0.006(6)
C35 0.132(10) 0.063(7) 0.097(8) -0.023(6) -0.012(7) -0.041(7)
C34 0.087(8) 0.072(7) 0.110(8) -0.022(6) -0.030(6) -0.038(6)
N34 0.087(8) 0.072(7) 0.110(8) -0.022(6) -0.030(6) -0.038(6)
C33 0.065(6) 0.055(5) 0.076(6) -0.015(4) -0.014(4) -0.021(4)

loop_
_atom_type_symbol
_atom_type_description
_atom_type_scat_dispersion_real
_atom_type_scat_dispersion_imag
_atom_type_scat_source
C C 0.0033 0.0016 'International Tables Vol C Tables 4.2.6.8 and 6.1.1.4'
H H 0.0000 0.0000 'International Tables Vol C Tables 4.2.6.8 and 6.1.1.4'
N N 0.0061 0.0033 'International Tables Vol C Tables 4.2.6.8 and 6.1.1.4'
S S 0.1246 0.1234 'International Tables Vol C Tables 4.2.6.8 and 6.1.1.4'
Pd Pd -0.9988 1.0072 'International Tables Vol C Tables 4.2.6.8 and 6.1.1.4'

loop_
_geom_angle_atom_site_label_1
_geom_angle_atom_site_label_2
_geom_angle_atom_site_label_3
_geom_angle
_geom_angle_site_symmetry_1
_geom_angle_site_symmetry_3
C12 S11 Pd1 86.6(2) . .
C12 S13 Pd1 86.1(3) . .
S13 Pd1 S13 180 . 2
S13 Pd1 S11 75.69(10) . .
S13 Pd1 S11 104.31(10) 2 .
S13 Pd1 S11 104.31(10) . 2
S13 Pd1 S11 75.69(10) 2 2
S11 Pd1 S11 180 . 2
N14 C12 S11 125.3(6) . .
N14 C12 S13 123.2(6) . .
S11 C12 S13 111.6(4) . .
C12 N14 C31 122.3(6) . .
C12 N14 C21 119.4(7) . .
C31 N14 C21 117.5(6) . .
N14 C21 C22 113.1(6) . .
C23 C22 C27 116.4(8) . .
C23 C22 C21 120.4(7) . .
C27 C22 C21 122.8(7) . .
C24 C23 C22 124.2(9) . .
C25 C24 C23 118.2(9) . .
C24 C25 C26 120.5(11) . .
C27 C26 C25 120.0(10) . .
C26 C27 C22 120.6(9) . .
N14 C31 C32 112.3(6) . .
C33 C32 C37 116.1(8) . .
C33 C32 C31 122.3(8) . .
C37 C32 C31 121.5(7) . .
C36 C37 C32 121.3(8) . .
C37 C36 C35 122.4(10) . .
C36 C35 C34 118.0(10) . .
C33 C34 C35 119.7(8) . .
C34 C33 C32 122.3(9) . .

loop_
_geom_bond_atom_site_label_1
_geom_bond_atom_site_label_2
_geom_bond_distance
_geom_bond_site_symmetry_2
S11 C12 1.717(8) .
S11 Pd1 2.339(3) .
S13 C12 1.749(7) .
S13 Pd1 2.333(3) .
Pd1 S13 2.333(3) 2
Pd1 S11 2.339(3) 2
C12 N14 1.315(8) .
N14 C31 1.483(9) .
N14 C21 1.504(9) .
C21 C22 1.537(11) .
C22 C23 1.367(10) .
C22 C27 1.388(11) .
C23 C24 1.364(12) .
C24 C25 1.334(14) .
C25 C26 1.398(14) .
C26 C27 1.357(13) .
C31 C32 1.496(10) .
C32 C33 1.379(9) .
C32 C37 1.407(11) .
C37 C36 1.347(12) .
C36 C35 1.358(13) .
C35 C34 1.397(14) .
C34 C33 1.377(11) .
